data_2001202
loop_
_publ_author_name
'Salas, J.-M.'
'Romero, M.-A.'
'Enrique, C.'
'Sirera, R.'
'Faure, R.'

_publ_section_title
;Structure of
 diaquatris(5,7-dimethyl[1,2,4]triazolo[1,5-<i>a</i>]pyrimidine-<i>N</i>^3^)copper(II)
 perchlorate dihydrate
;
_journal_issue 11
_journal_name_full 'Acta Crystallographica Section C'
_journal_page_first 1902
_journal_page_last 1905
_journal_paper_doi 10.1107/S0108270193004196
_journal_volume 49
_journal_year 1993
_chemical_formula_sum 'C21 H32 Cl2 Cu N12 O12'
_chemical_formula_weight 779.0
_space_group_IT_number 2
_space_group_name_Hall '-P 1'
_space_group_name_H-M_alt 'P -1'
_symmetry_cell_setting triclinic
_symmetry_space_group_name_Hall '-P 1'
_symmetry_space_group_name_H-M 'P -1'
_atom_type_scat_source SDP(Enraf-Nonius)
_cell_angle_alpha 96.390(10)
_cell_angle_beta 92.840(10)
_cell_angle_gamma 112.800(10)
_cell_formula_units_Z 2
_cell_length_a 11.176(2)
_cell_length_b 11.879(2)
_cell_length_c 14.026(2)
_cell_measurement_reflns_used 25
_cell_measurement_temperature 295
_cell_measurement_theta_max 19.0
_cell_measurement_theta_min 12.2
_cell_volume 1697.2(5)
_diffrn_measurement_device 'Enraf-Nonius CAD-4'
_diffrn_measurement_method \w-5/3\q
_diffrn_radiation_type MoK\a
_diffrn_radiation_wavelength 0.7107
_diffrn_reflns_limit_h_max 15
_diffrn_reflns_limit_h_min -15
_diffrn_reflns_limit_k_max 16
_diffrn_reflns_limit_k_min -16
_diffrn_reflns_limit_l_max 19
_diffrn_reflns_limit_l_min 0
_diffrn_reflns_number 10244
_diffrn_reflns_theta_max 30
_diffrn_standards_decay_% 3.2
_diffrn_standards_interval_time 60
_diffrn_standards_number 3
_exptl_absorpt_coefficient_mu 0.9
_exptl_absorpt_correction_type none
_exptl_crystal_colour Blue
_exptl_crystal_density_diffrn 1.53
_exptl_crystal_description Plate
_exptl_crystal_size_max 0.45
_exptl_crystal_size_mid 0.40
_exptl_crystal_size_min 0.15
_refine_diff_density_max 1.3
_refine_diff_density_min -0.9
_refine_ls_goodness_of_fit_obs 1.6
_refine_ls_hydrogen_treatment refxyz
_refine_ls_number_parameters 506
_refine_ls_number_reflns 5055
_refine_ls_R_factor_obs 0.054
_refine_ls_shift/esd_max 0.8
_refine_ls_structure_factor_coef F
_refine_ls_weighting_details 'w = 1/\s^2^(F)'
_refine_ls_weighting_scheme calc
_refine_ls_wR_factor_obs 0.062
_reflns_number_observed 5055
_reflns_number_total 10244
_reflns_observed_criterion I>3\s(I)
_cod_data_source_file du1025.cif
_cod_data_source_block du1025_structure_1_of_1
_cod_depositor_comments
;
The following automatic conversions were performed:
'_exptl_absorpt_correction_type' value 'None' changed to 'none' according
to '/home/saulius/struct/CIF-dictionaries/cif_core.dic' dictionary named
'cif_core.dic' version 2.4.1 from 2010-06-29.

Automatic conversion script
Id: cif_fix_enum 1527 2010-12-29 10:47:43Z saulius 

The following automatic conversions were performed:

'_exptl_absorpt_correction_type' value 'None' changed to 'none'
according to /home/saulius/struct/CIF-dictionaries/cif_core.dic
dictionary named 'cif_core.dic' version 2.4.1 from 2010-06-29.

Automatic conversion script
Id: cif_fix_values 1715 2011-07-08 13:25:40Z adriana 

The following automatic conversions were performed:

'_refine_ls_weighting_scheme' value '1/\s^2^(F)' was changed to
'calc'. New tag '_refine_ls_weighting_details' was created. The value
of the new tag was set to 'w = 1/\s^2^(F)'.

Automatic conversion script
Id: cif_fix_values 3143 2015-03-26 13:38:13Z robertas 
;
_cod_original_cell_volume 1697.1(8)
_cod_original_formula_sum 'C21 H32 Cl2 Cu1 N12 O12'
_cod_database_code 2001202

loop_
_space_group_symop_id
_space_group_symop_operation_xyz
1 x,y,z
2 -x,-y,-z

loop_
_atom_site_label
_atom_site_fract_x
_atom_site_fract_y
_atom_site_fract_z
Cu .71822(6) .49513(6) .22950(5)
N(1A) .4226(4) .5369(4) .3887(4)
C(2A) .5266(5) .5731(5) .3410(4)
N(3A) .5689(4) .4836(4) .3092(3)
C(3aA) .4852(4) .3824(4) .3403(4)
N(4A) .4846(4) .2702(4) .3304(3)
C(5A) .3869(5) .1853(5) .3667(4)
C(6A) .2909(5) .2128(5) .4127(4)
C(7A) .2937(5) .3284(5) .4236(4)
N(8A) .3956(4) .4138(4) .3868(3)
C(51A) .3842(7) .0581(6) .3570(6)
C(71A) .1982(6) .3701(7) .4693(5)
N(1B) 1.0645(4) .6290(4) .1015(3)
C(2B) .9390(4) .5662(5) .1040(4)
N(3B) .8998(3) .5465(4) .1925(3)
C(3aB) 1.0107(4) .6026(4) .2520(4)
N(4B) 1.0256(4) .6102(4) .3477(3)
C(5B) 1.1466(5) .6712(5) .3878(4)
C(6B) 1.2529(5) .7234(5) .3337(4)
C(7B) 1.2361(4) .7148(4) .2369(4)
N(8B) 1.1101(4) .6522(4) .1974(3)
C(51B) 1.1696(7) .6827(7) .4947(5)
C(71B) 1.3376(5) .7635(6) .1711(5)
N(1C) .5699(4) .6857(4) .0614(3)
C(2C) .5725(4) .5980(4) .1089(4)
N(3C) .6873(4) .6194(4) .1597(3)
C(3aC) .7656(4) .7327(4) .1425(4)
N(4C) .8902(4) .7993(4) .1757(3)
C(5C) .9415(5) .9115(5) .1484(5)
C(6C) .8707(5) .9565(5) .0891(5)
C(7C) .7447(5) .8866(5) .0556(4)
N(8C) .6953(4) .7730(3) .0833(3)
C(51C) 1.0792(7) .9883(7) .1849(6)
C(71C) .6551(6) .9232(5) -.0052(5)
Cl(1) .20330(10) .35640(10) .13760(10)
O(1) .2602(5) .4610(4) .0897(4)
O(2) .0969(4) .2658(4) .0759(4)
O(3) .1578(5) .3923(5) .2238(4)
O(4) .3004(4) .3124(4) .1598(4)
Cl(2) .2887(2) .0352(2) .6567(2)
O(5) .1570(7) -.0397(7) .6516(8)
O(6) .3090(10) .1454(6) .6895(8)
O(7) .3486(8) .0240(8) .5817(6)
O(8) .3320(10) -.0130(10) .7312(8)
O(w1) .7411(3) .3669(3) .2982(3)
O(w2) .6246(4) .3480(3) .1022(3)
O(w3) .7924(4) .2392(4) .0511(3)
O(w4) .8975(4) .2528(4) .2445(4)
H(2A) .560(6) .654(5) .329(5)
H(6A) .225(6) .148(5) .438(5)
H(15A) .441(6) .060(5) .401(5)
H(25A) .410(6) .036(5) .304(5)
H(35A) .311(6) .000(5) .375(5)
H(17A) .136(6) .306(5) .485(5)
H(27A) .237(6) .433(5) .517(5)
H(37A) .160(6) .398(5) .430(5)
H(2B) .881(6) .542(5) .046(5)
H(6B) 1.330(6) .755(5) .365(5)
H(15B) 1.114(6) .622(5) .522(5)
H(25B) 1.251(6) .697(5) .513(5)
H(35B) 1.160(6) .752(5) .515(5)
H(17B) 1.400(6) .801(5) .203(5)
H(27B) 1.335(6) .700(5) .124(5)
H(37B) 1.319(6) .809(5) .134(5)
H(2C) .503(6) .531(5) .109(5)
H(6C) .923(6) 1.046(5) .078(5)
H(15C) 1.118(6) 1.064(5) .159(5)
H(25C) 1.080(6) .989(5) .243(5)
H(17C) .702(6) 1.019(5) -.009(5)
H(27C) .630(6) .869(5) -.062(5)
H(37C) .578(6) .910(5) .028(5)

loop_
_geom_angle_atom_site_label_1
_geom_angle_atom_site_label_2
_geom_angle_atom_site_label_3
_geom_angle
_geom_angle_publ_flag
N(3A) Cu N(3B) 159.80(10) yes
N(3A) Cu N(3C) 90.6(2) yes
N(3A) Cu O(w1) 87.7(2) yes
N(3A) Cu O(w2) 104.00(10) yes
N(3B) Cu N(3C) 91.9(2) yes
N(3B) Cu O(w1) 90.2(2) yes
N(3B) Cu O(w2) 96.010(10) yes
N(3C) Cu O(w1) 177.60(10) yes
N(3C) Cu O(w2) 91.1(2) yes
O(w1) Cu O(w2) 87.60(10) yes
C(2A) N(1A) N(8A) 101.8(5) yes
N(1A) C(2A) N(3A) 115.6(5) yes
Cu N(3A) C(2A) 129.2(3) yes
Cu N(3A) C(3aA) 127.0(4) yes
C(2A) N(3A) C(3aA) 103.8(4) yes
N(3A) C(3aA) N(4A) 128.4(5) yes
N(3A) C(3aA) N(8A) 107.9(5) yes
N(4A) C(3aA) N(8A) 123.7(4) yes
C(3aA) N(4A) C(5A) 115.7(5) yes
N(4A) C(5A) C(6A) 122.4(6) yes
N(4A) C(5A) C(51A) 116.9(6) yes
C(6A) C(5A) C(51A) 120.7(5) yes
C(5A) C(6A) C(7A) 121.3(5) yes
C(6A) C(7A) N(8A) 115.1(6) yes
C(6A) C(7A) C(71A) 127.0(5) yes
N(8A) C(7A) C(71A) 117.9(6) yes
N(1A) N(8A) C(3aA) 110.9(4) yes
N(1A) N(8A) C(7A) 127.3(5) yes
C(3aA) N(8A) C(7A) 121.8(5) yes
C(2B) N(1B) N(8B) 101.9(4) yes
N(1B) C(2B) N(3B) 115.7(4) yes
Cu N(3B) C(2B) 127.0(3) yes
Cu N(3B) C(3aB) 126.7(3) yes
C(2B) N(3B) C(3aB) 103.7(4) yes
N(3B) C(3aB) N(4B) 127.9(4) yes
N(3B) C(3aB) N(8B) 108.0(4) yes
N(4B) C(3aB) N(8B) 124.1(4) yes
C(3aB) N(4B) C(5B) 114.9(4) yes
N(4B) C(5B) C(6B) 122.9(5) yes
N(4B) C(5B) C(51B) 117.4(5) yes
C(6B) C(5B) C(51B) 119.7(5) yes
C(5B) C(6B) C(7B) 121.4(4) yes
C(6B) C(7B) N(8B) 114.6(5) yes
C(6B) C(7B) C(71B) 127.4(4) yes
N(8B) C(7B) C(71B) 118.0(5) yes
N(1B) N(8B) C(3aB) 110.5(3) yes
N(1B) N(8B) C(7B) 127.3(4) yes
C(3aB) N(8B) C(7B) 122.2(4) yes
C(2C) N(1C) N(8C) 101.9(4) yes
N(1C) C(2C) N(3C) 116.2(4) yes
Cu N(3C) C(2C) 123.4(3) yes
Cu N(3C) C(3aC) 133.0(3) yes
C(2C) N(3C) C(3aC) 103.4(4) yes
N(3C) C(3aC) N(4C) 128.7(5) yes
N(3C) C(3aC) N(8C) 108.1(4) yes
N(4C) C(3aC) N(8C) 123.2(4) yes
C(3aC) N(4C) C(5C) 115.1(5) yes
N(4C) C(5C) C(6C) 122.9(4) yes
N(4C) C(5C) C(51C) 116.5(6) yes
C(6C) C(5C) C(51C) 120.6(6) yes
C(5C) C(6C) C(7C) 120.8(5) yes
C(6C) C(7C) N(8C) 115.2(6) yes
C(6C) C(7C) C(71C) 127.1(5) yes
N(8C) C(7C) C(71C) 117.7(4) yes
N(1C) N(8C) C(3aC) 110.5(4) yes
N(1C) N(8C) C(7C) 126.8(5) yes
C(3aC) N(8C) C(7C) 122.7(4) yes
O(1) Cl(1) O(2) 108.8(3) yes
O(1) Cl(1) O(3) 109.0(4) yes
O(1) Cl(1) O(4) 108.0(3) yes
O(2) Cl(1) O(3) 109.7(3) yes
O(2) Cl(1) O(4) 111.4(3) yes
O(3) Cl(1) O(4) 109.9(4) yes
O(5) Cl(2) O(6) 110.4(6) yes
O(5) Cl(2) O(7) 117.0(5) yes
O(5) Cl(2) O(8) 97.7(6) yes
O(6) Cl(2) O(7) 114.5(6) yes
O(6) Cl(2) O(8) 106.4(8) yes
O(7) Cl(2) O(8) 109.0(7) yes

loop_
_geom_bond_atom_site_label_1
_geom_bond_atom_site_label_2
_geom_bond_distance
_geom_bond_publ_flag
Cu N(3A) 2.024(4) yes
Cu N(3B) 1.993(4) yes
Cu N(3C) 1.985(5) yes
Cu O(w1) 1.979(4) yes
Cu O(w2) 2.245(4) yes
N(1A) C(2A) 1.318(7) yes
N(1A) N(8A) 1.371(7) yes
C(2A) N(3A) 1.363(8) yes
N(3A) C(3aA) 1.340(6) yes
C(3aA) N(4A) 1.323(7) yes
C(3aA) N(8A) 1.365(7) yes
N(4A) C(5A) 1.336(7) yes
C(5A) C(6A) 1.403(9) yes
C(5A) C(51A) 1.490(10) yes
Cl(1) O(2) 1.421(4) yes
Cl(1) O(3) 1.420(6) yes
Cl(1) O(4) 1.411(6) yes
C(6A) C(7A) 1.352(9) yes
C(7A) N(8A) 1.369(6) yes
C(7A) C(71A) 1.480(10) yes
N(1B) C(2B) 1.313(6) yes
N(1B) N(8B) 1.374(6) yes
C(2B) N(3B) 1.352(7) yes
N(3B) C(3aB) 1.345(5) yes
C(3aB) N(4B) 1.334(7) yes
C(3aB) N(8B) 1.358(6) yes
N(4B) C(5B) 1.321(6) yes
C(5B) C(6B) 1.413(8) yes
C(5B) C(51B) 1.491(9) yes
C(6B) C(7B) 1.347(9) yes
C(7B) N(8B) 1.364(5) yes
Cl(2) O(5) 1.387(7) yes
Cl(2) O(6) 1.266(8) yes
Cl(2) O(7) 1.297(9) yes
C(7B) C(71B) 1.479(8) yes
N(1C) C(2C) 1.307(8) yes
N(1C) N(8C) 1.376(5) yes
C(2C) N(3C) 1.354(6) yes
N(3C) C(3aC) 1.347(6) yes
C(3aC) N(4C) 1.335(5) yes
C(3aC) N(8C) 1.361(7) yes
N(4C) C(5C) 1.339(7) yes
C(5C) C(6C) 1.400(10) yes
C(5C) C(51C) 1.480(8) yes
C(6C) C(7C) 1.355(7) yes
C(7C) N(8C) 1.355(7) yes
C(7C) C(71C) 1.500(10) yes
Cl(1) O(1) 1.419(5) yes
Cl(2) O(8) 1.390(10) yes
